data_9005572
loop_
_publ_author_name
'Pekov, I. V.'
'Chukanov, N. V.'
'Larsen, A. O.'
'Merlino, S.'
'Pasero, M.'
'Pushcharovsky, D. Y.'
'Ivaldi, G.'
'Zadov, A. E.'
'Grishin, V. G.'
'Asheim, A.'
'Tafto, J.'
'Chistyakova, N. I.'

_publ_section_title
;
 Sphaerobertrandite, Be3SiO4(OH)2: new data, crystal structure and genesis
;
_journal_name_full 'European Journal of Mineralogy'
_journal_page_first 157
_journal_page_last 166
_journal_paper_doi 10.1127/0935-1221/2003/0015-0157
_journal_volume 15
_journal_year 2003
_chemical_formula_sum 'Be3 H2 O6 Si'
_chemical_name_mineral Sphaerobertrandite
_space_group_IT_number 14
_symmetry_space_group_name_Hall '-P 2ybc'
_symmetry_space_group_name_H-M 'P 1 21/c 1'
_cell_angle_alpha 90
_cell_angle_beta 106.13
_cell_angle_gamma 90
_cell_formula_units_Z 4
_cell_length_a 5.082
_cell_length_b 4.640
_cell_length_c 17.696
_cell_volume 400.853
_database_code_amcsd 0006960
_exptl_crystal_density_diffrn 2.537
_cod_original_formula_sum 'Be3 Si O6 H2'
_cod_database_code 9005572

loop_
_space_group_symop_operation_xyz
x,y,z
x,1/2-y,1/2+z
-x,1/2+y,1/2-z
-x,-y,-z

loop_
_atom_site_label
_atom_site_fract_x
_atom_site_fract_y
_atom_site_fract_z
_atom_site_U_iso_or_equiv
_atom_site_attached_hydrogens
_atom_site_type_symbol
Be1 0.29000 0.41600 0.11980 0.00600 0 Be
Be2 0.62900 0.08900 0.96040 0.00700 0 Be
Be3 0.11000 0.91700 0.29240 0.00600 0 Be
Si 0.02740 0.41950 0.37550 0.00730 0 Si
O1 0.02300 0.57400 0.14300 0.00800 0 O
O2 0.04500 0.57100 0.29330 0.00800 0 O
O3 0.22800 0.06900 0.09900 0.00100 0 O
O4 0.69700 0.97400 0.05400 0.00800 0 O
O-H5 0.30700 0.57500 0.04130 0.01100 1 O
O-H6 0.55700 0.46500 0.19390 0.01300 1 O

loop_
_cod_changelog_entry_id
_cod_changelog_entry_author
_cod_changelog_entry_date
_cod_changelog_entry_text
1
;cod-tools version 3.8.0
Id: cif_guess_AMCSD_atom_types 9574 2023-05-10 09:00:05Z saulius
;
2023-05-10T18:50:14+03:00
;Derived atom types
from atom names that follow the AMCSD naming convention
(Wat == water, O-H == hydroxyl).
;

loop_
_cod_related_entry_id
_cod_related_entry_database
_cod_related_entry_code
1 AMCSD 0006960
